data_2212928
loop_
_publ_author_name
'Li-li Jiang'

_publ_section_title
;
 (4-Oxo-3,4-dihydroquinazolin-3-yl)methyl pyrrolidine-1-carbodithioate
;
_journal_coeditor_code HK2213
_journal_issue 4
_journal_name_full 'Acta Crystallographica Section E'
_journal_page_first o1985
_journal_page_last o1986
_journal_paper_doi 10.1107/S1600536807011099
_journal_volume 63
_journal_year 2007
_chemical_formula_iupac 'C14 H15 N3 O S2'
_chemical_formula_moiety 'C14 H15 N3 O S2'
_chemical_formula_sum 'C14 H15 N3 O S2'
_chemical_formula_weight 305.41
_chemical_name_systematic
;
(4-Oxo-3,4-dihydroquinazolin-3-yl)methyl pyrrolidine-1-carbodithioate
;
_space_group_IT_number 2
_symmetry_cell_setting triclinic
_symmetry_space_group_name_Hall '-P 1'
_symmetry_space_group_name_H-M 'P -1'
_cell_angle_alpha 66.185(2)
_cell_angle_beta 86.088(2)
_cell_angle_gamma 88.898(2)
_cell_formula_units_Z 2
_cell_length_a 4.6686(5)
_cell_length_b 12.4808(14)
_cell_length_c 13.4147(15)
_cell_measurement_reflns_used 3566
_cell_measurement_temperature 292(2)
_cell_measurement_theta_max 28.07
_cell_measurement_theta_min 2.89
_cell_volume 713.40(14)
_computing_cell_refinement 'SAINT (Bruker, 2001)'
_computing_data_collection 'SMART (Bruker, 2001)'
_computing_data_reduction SAINT
_computing_molecular_graphics 'PLATON (Spek, 2003)'
_computing_publication_material 'SHELXTL (Bruker, 2001)'
_computing_structure_refinement 'SHELXL97 (Sheldrick, 1997)'
_computing_structure_solution 'SHELXS97 (Sheldrick, 1997)'
_diffrn_ambient_temperature 292(2)
_diffrn_measured_fraction_theta_full 0.989
_diffrn_measured_fraction_theta_max 0.989
_diffrn_measurement_device_type 'Bruker SMART 4K CCD area-detector'
_diffrn_measurement_method '\f and \w'
_diffrn_radiation_monochromator graphite
_diffrn_radiation_source 'fine-focus sealed tube'
_diffrn_radiation_type MoK\a
_diffrn_radiation_wavelength 0.71073
_diffrn_reflns_av_R_equivalents 0.1168
_diffrn_reflns_av_sigmaI/netI 0.0851
_diffrn_reflns_limit_h_max 5
_diffrn_reflns_limit_h_min -5
_diffrn_reflns_limit_k_max 15
_diffrn_reflns_limit_k_min -15
_diffrn_reflns_limit_l_max 17
_diffrn_reflns_limit_l_min -17
_diffrn_reflns_number 6711
_diffrn_reflns_theta_full 27.00
_diffrn_reflns_theta_max 27.00
_diffrn_reflns_theta_min 1.66
_diffrn_standards_number 0
_exptl_absorpt_coefficient_mu 0.372
_exptl_absorpt_correction_T_max 0.9294
_exptl_absorpt_correction_T_min 0.8967
_exptl_absorpt_correction_type multi-scan
_exptl_absorpt_process_details '(SADABS; Sheldrick, 1997)'
_exptl_crystal_colour colorless
_exptl_crystal_density_diffrn 1.422
_exptl_crystal_density_method 'not measured'
_exptl_crystal_description block
_exptl_crystal_F_000 320
_exptl_crystal_size_max 0.30
_exptl_crystal_size_mid 0.20
_exptl_crystal_size_min 0.20
_refine_diff_density_max 0.297
_refine_diff_density_min -0.360
_refine_ls_extinction_method none
_refine_ls_goodness_of_fit_ref 1.034
_refine_ls_hydrogen_treatment constr
_refine_ls_matrix_type full
_refine_ls_number_parameters 181
_refine_ls_number_reflns 3062
_refine_ls_number_restraints 0
_refine_ls_restrained_S_all 1.034
_refine_ls_R_factor_all 0.0550
_refine_ls_R_factor_gt 0.0455
_refine_ls_shift/su_max 0.000
_refine_ls_shift/su_mean 0.000
_refine_ls_structure_factor_coef Fsqd
_refine_ls_weighting_details 'calc w=1/[\s^2^(Fo^2^)+(0.0667P)^2^+0.0593P] where P=(Fo^2^+2Fc^2^)/3'
_refine_ls_weighting_scheme calc
_refine_ls_wR_factor_ref 0.1349
_reflns_number_gt 2588
_reflns_number_total 3062
_reflns_threshold_expression I>2\s(I)
_cod_data_source_file hk2213.cif
_cod_data_source_block I
_cod_database_code 2212928
_cod_database_fobs_code 2212928

loop_
_symmetry_equiv_pos_as_xyz
'x, y, z'
'-x, -y, -z'

loop_
_atom_site_type_symbol
_atom_site_label
_atom_site_fract_x
_atom_site_fract_y
_atom_site_fract_z
_atom_site_U_iso_or_equiv
_atom_site_adp_type
_atom_site_calc_flag
_atom_site_refinement_flags
_atom_site_occupancy
C C1 0.5875(4) 0.11844(18) 0.03020(16) 0.0528(5) Uani d . 1
H H1 0.5822 0.0390 0.0753 0.063 Uiso calc R 1
C C2 0.7747(5) 0.1604(2) -0.06103(18) 0.0614(5) Uani d . 1
H H2 0.8960 0.1092 -0.0779 0.074 Uiso calc R 1
C C3 0.7829(5) 0.2794(2) -0.12819(17) 0.0614(5) Uani d . 1
H H3 0.9105 0.3071 -0.1897 0.074 Uiso calc R 1
C C4 0.6068(5) 0.35604(19) -0.10525(16) 0.0564(5) Uani d . 1
H H4 0.6148 0.4353 -0.1509 0.068 Uiso calc R 1
C C5 0.0615(4) 0.35515(16) 0.09308(15) 0.0489(4) Uani d . 1
H H5 -0.0591 0.4083 0.1071 0.059 Uiso calc R 1
C C6 0.2024(4) 0.15229(14) 0.15025(14) 0.0429(4) Uani d . 1
C C7 0.4056(4) 0.19558(15) 0.05473(13) 0.0412(4) Uani d . 1
C C8 0.4137(4) 0.31543(16) -0.01289(14) 0.0445(4) Uani d . 1
C C9 -0.1637(4) 0.20483(17) 0.26053(14) 0.0481(4) Uani d . 1
H H9A -0.2856 0.1425 0.2611 0.058 Uiso calc R 1
H H9B -0.2855 0.2708 0.2542 0.058 Uiso calc R 1
C C10 0.0456(4) 0.28657(14) 0.40899(13) 0.0430(4) Uani d . 1
C C11 0.2707(5) 0.15274(17) 0.57739(16) 0.0545(5) Uani d . 1
H H11A 0.4388 0.1252 0.5484 0.065 Uiso calc R 1
H H11B 0.1181 0.0948 0.5966 0.065 Uiso calc R 1
C C12 0.3392(6) 0.1772(2) 0.67513(19) 0.0724(7) Uani d . 1
H H12A 0.1704 0.1663 0.7247 0.087 Uiso calc R 1
H H12B 0.4901 0.1263 0.7144 0.087 Uiso calc R 1
C C13 0.4362(6) 0.3028(2) 0.6261(2) 0.0694(6) Uani d . 1
H H13A 0.6385 0.3090 0.6023 0.083 Uiso calc R 1
H H13B 0.4057 0.3378 0.6786 0.083 Uiso calc R 1
C C14 0.2566(5) 0.36235(17) 0.53032(16) 0.0539(5) Uani d . 1
H H14A 0.0865 0.3964 0.5511 0.065 Uiso calc R 1
H H14B 0.3654 0.4234 0.4711 0.065 Uiso calc R 1
N N1 0.2355(4) 0.39546(13) 0.00742(12) 0.0514(4) Uani d . 1
N N2 0.0395(3) 0.23972(12) 0.16565(11) 0.0422(3) Uani d . 1
N N3 0.1791(3) 0.26743(12) 0.49840(11) 0.0444(4) Uani d . 1
O O1 0.1713(3) 0.05038(11) 0.21423(11) 0.0595(4) Uani d . 1
S S1 0.00571(12) 0.15533(4) 0.38803(3) 0.05072(19) Uani d . 1
S S2 -0.07374(14) 0.41657(4) 0.32718(4) 0.0629(2) Uani d . 1

loop_
_atom_site_aniso_label
_atom_site_aniso_U_11
_atom_site_aniso_U_22
_atom_site_aniso_U_33
_atom_site_aniso_U_12
_atom_site_aniso_U_13
_atom_site_aniso_U_23
C1 0.0631(12) 0.0481(10) 0.0483(10) 0.0083(9) -0.0078(9) -0.0204(8)
C2 0.0629(13) 0.0687(13) 0.0569(12) 0.0120(10) -0.0024(10) -0.0307(11)
C3 0.0603(13) 0.0750(14) 0.0484(11) -0.0060(11) 0.0044(9) -0.0254(11)
C4 0.0675(13) 0.0515(11) 0.0424(10) -0.0071(9) 0.0002(9) -0.0111(8)
C5 0.0637(12) 0.0388(9) 0.0423(9) 0.0097(8) -0.0087(8) -0.0140(7)
C6 0.0526(10) 0.0364(8) 0.0394(8) 0.0008(7) -0.0087(7) -0.0141(7)
C7 0.0482(10) 0.0387(8) 0.0382(8) 0.0014(7) -0.0094(7) -0.0161(7)
C8 0.0508(10) 0.0423(9) 0.0391(9) -0.0004(7) -0.0082(7) -0.0143(7)
C9 0.0495(10) 0.0491(10) 0.0447(9) -0.0019(8) -0.0016(8) -0.0182(8)
C10 0.0529(10) 0.0345(8) 0.0378(8) 0.0003(7) 0.0058(7) -0.0121(7)
C11 0.0708(13) 0.0413(9) 0.0463(10) 0.0099(9) -0.0073(9) -0.0122(8)
C12 0.0982(18) 0.0640(13) 0.0540(12) 0.0162(13) -0.0226(12) -0.0207(11)
C13 0.0739(15) 0.0740(15) 0.0670(14) 0.0004(12) -0.0147(11) -0.0338(12)
C14 0.0656(12) 0.0442(10) 0.0537(11) -0.0054(9) -0.0003(9) -0.0219(9)
N1 0.0681(11) 0.0367(7) 0.0426(8) 0.0039(7) -0.0026(7) -0.0092(6)
N2 0.0489(8) 0.0386(7) 0.0381(7) 0.0037(6) -0.0060(6) -0.0141(6)
N3 0.0580(9) 0.0336(7) 0.0388(7) 0.0008(6) -0.0007(6) -0.0120(6)
O1 0.0818(10) 0.0354(7) 0.0522(8) 0.0009(6) 0.0041(7) -0.0095(6)
S1 0.0777(4) 0.0337(2) 0.0380(3) 0.0009(2) -0.0045(2) -0.01160(19)
S2 0.0979(5) 0.0364(3) 0.0486(3) 0.0146(3) -0.0121(3) -0.0107(2)

loop_
_atom_type_symbol
_atom_type_description
_atom_type_scat_dispersion_real
_atom_type_scat_dispersion_imag
_atom_type_scat_source
C C 0.0033 0.0016 'International Tables Vol C Tables 4.2.6.8 and 6.1.1.4'
H H 0.0000 0.0000 'International Tables Vol C Tables 4.2.6.8 and 6.1.1.4'
N N 0.0061 0.0033 'International Tables Vol C Tables 4.2.6.8 and 6.1.1.4'
O O 0.0106 0.0060 'International Tables Vol C Tables 4.2.6.8 and 6.1.1.4'
S S 0.1246 0.1234 'International Tables Vol C Tables 4.2.6.8 and 6.1.1.4'

loop_
_geom_angle_atom_site_label_1
_geom_angle_atom_site_label_2
_geom_angle_atom_site_label_3
_geom_angle
C2 C1 C7 119.66(19)
C2 C1 H1 120.2
C7 C1 H1 120.2
C1 C2 C3 120.1(2)
C1 C2 H2 120.0
C3 C2 H2 120.0
C4 C3 C2 121.00(19)
C4 C3 H3 119.5
C2 C3 H3 119.5
C3 C4 C8 120.04(19)
C3 C4 H4 120.0
C8 C4 H4 120.0
N1 C5 N2 125.28(17)
N1 C5 H5 117.4
N2 C5 H5 117.4
O1 C6 N2 120.42(16)
O1 C6 C7 125.63(16)
N2 C6 C7 113.94(14)
C1 C7 C8 120.31(16)
C1 C7 C6 120.41(16)
C8 C7 C6 119.28(15)
N1 C8 C4 118.58(17)
N1 C8 C7 122.50(16)
C4 C8 C7 118.92(17)
N2 C9 S1 113.40(13)
N2 C9 H9A 108.9
S1 C9 H9A 108.9
N2 C9 H9B 108.9
S1 C9 H9B 108.9
H9A C9 H9B 107.7
N3 C10 S2 124.05(13)
N3 C10 S1 111.74(12)
S2 C10 S1 124.21(11)
N3 C11 C12 103.38(16)
N3 C11 H11A 111.1
C12 C11 H11A 111.1
N3 C11 H11B 111.1
C12 C11 H11B 111.1
H11A C11 H11B 109.1
C13 C12 C11 103.94(18)
C13 C12 H12A 111.0
C11 C12 H12A 111.0
C13 C12 H12B 111.0
C11 C12 H12B 111.0
H12A C12 H12B 109.0
C12 C13 C14 105.41(19)
C12 C13 H13A 110.7
C14 C13 H13A 110.7
C12 C13 H13B 110.7
C14 C13 H13B 110.7
H13A C13 H13B 108.8
N3 C14 C13 103.86(16)
N3 C14 H14A 111.0
C13 C14 H14A 111.0
N3 C14 H14B 111.0
C13 C14 H14B 111.0
H14A C14 H14B 109.0
C5 N1 C8 116.90(16)
C5 N2 C6 122.04(15)
C5 N2 C9 120.25(15)
C6 N2 C9 117.69(14)
C10 N3 C14 122.62(15)
C10 N3 C11 126.01(15)
C14 N3 C11 111.37(15)
C10 S1 C9 103.25(9)

loop_
_geom_bond_atom_site_label_1
_geom_bond_atom_site_label_2
_geom_bond_distance
C1 C2 1.375(3)
C1 C7 1.394(2)
C1 H1 0.9300
C2 C3 1.391(3)
C2 H2 0.9300
C3 C4 1.363(3)
C3 H3 0.9300
C4 C8 1.401(3)
C4 H4 0.9300
C5 N1 1.287(2)
C5 N2 1.376(2)
C5 H5 0.9300
C6 O1 1.218(2)
C6 N2 1.393(2)
C6 C7 1.459(2)
C7 C8 1.401(2)
C8 N1 1.386(2)
C9 N2 1.454(2)
C9 S1 1.8014(18)
C9 H9A 0.9700
C9 H9B 0.9700
C10 N3 1.322(2)
C10 S2 1.6608(17)
C10 S1 1.7854(17)
C11 N3 1.473(2)
C11 C12 1.516(3)
C11 H11A 0.9700
C11 H11B 0.9700
C12 C13 1.500(4)
C12 H12A 0.9700
C12 H12B 0.9700
C13 C14 1.502(3)
C13 H13A 0.9700
C13 H13B 0.9700
C14 N3 1.471(2)
C14 H14A 0.9700
C14 H14B 0.9700

loop_
_geom_hbond_atom_site_label_D
_geom_hbond_atom_site_label_H
_geom_hbond_atom_site_label_A
_geom_hbond_site_symmetry_A
_geom_hbond_distance_DH
_geom_hbond_distance_HA
_geom_hbond_distance_DA
_geom_hbond_angle_DHA
C9 H9B S2 . 0.97 2.62 3.156(2) 114.8
C12 H12B O1 2_656 0.97 2.58 3.507(3) 160.5
C5 H5 N1 2_565 0.93 2.47 3.183(2) 133.7

loop_
_geom_torsion_atom_site_label_1
_geom_torsion_atom_site_label_2
_geom_torsion_atom_site_label_3
_geom_torsion_atom_site_label_4
_geom_torsion
C7 C1 C2 C3 0.2(3)
C1 C2 C3 C4 -0.1(3)
C2 C3 C4 C8 0.0(3)
C2 C1 C7 C8 -0.2(3)
C2 C1 C7 C6 179.01(17)
O1 C6 C7 C1 -0.4(3)
N2 C6 C7 C1 178.68(15)
O1 C6 C7 C8 178.84(17)
N2 C6 C7 C8 -2.1(2)
C3 C4 C8 N1 -179.31(18)
C3 C4 C8 C7 0.0(3)
C1 C7 C8 N1 179.38(16)
C6 C7 C8 N1 0.2(3)
C1 C7 C8 C4 0.1(3)
C6 C7 C8 C4 -179.14(16)
N3 C11 C12 C13 -30.0(2)
C11 C12 C13 C14 35.3(2)
C12 C13 C14 N3 -26.2(2)
N2 C5 N1 C8 0.2(3)
C4 C8 N1 C5 -179.82(17)
C7 C8 N1 C5 0.9(3)
N1 C5 N2 C6 -2.4(3)
N1 C5 N2 C9 179.28(17)
O1 C6 N2 C5 -177.72(18)
C7 C6 N2 C5 3.2(2)
O1 C6 N2 C9 0.7(2)
C7 C6 N2 C9 -178.46(14)
S1 C9 N2 C5 -112.73(16)
S1 C9 N2 C6 68.86(18)
S2 C10 N3 C14 -5.0(3)
S1 C10 N3 C14 175.73(14)
S2 C10 N3 C11 175.47(15)
S1 C10 N3 C11 -3.8(2)
C13 C14 N3 C10 -172.47(17)
C13 C14 N3 C11 7.1(2)
C12 C11 N3 C10 -166.10(19)
C12 C11 N3 C14 14.3(2)
N3 C10 S1 C9 -177.50(13)
S2 C10 S1 C9 3.24(14)
N2 C9 S1 C10 89.77(14)

loop_
_cod_related_entry_id
_cod_related_entry_database
_cod_related_entry_code
1 ChemSpider 21124992
